data_4108419
loop_
_publ_author_name
'M. Kevin Brown'
'Amir H. Hoveyda'

_publ_section_title
;
 Enantioselective Total Synthesis of Clavirolide C. Applications of
 Cu-Catalyzed Asymmetric Conjugate Additions and Ru-Catalyzed Ring-Closing
 Metathesis
;
_journal_name_full 'Journal of the American Chemical Society'
_journal_page_first 12904
_journal_page_last 12906
_journal_paper_doi 10.1021/ja8058414
_journal_volume 130
_journal_year 2008
_chemical_formula_moiety 'C19 H28 O4'
_chemical_formula_sum 'C19 H28 O4'
_chemical_formula_weight 320.41
_chemical_name_systematic
; 
 ? 
;
_space_group_IT_number 4
_symmetry_cell_setting monoclinic
_symmetry_space_group_name_Hall 'P 2yb'
_symmetry_space_group_name_H-M 'P 1 21 1'
_atom_sites_solution_hydrogens geom
_atom_sites_solution_primary direct
_atom_sites_solution_secondary difmap
_audit_creation_method SHELXL-97
_cell_angle_alpha 90.00
_cell_angle_beta 111.535(2)
_cell_angle_gamma 90.00
_cell_formula_units_Z 2
_cell_length_a 8.5863(13)
_cell_length_b 10.8754(17)
_cell_length_c 9.9485(16)
_cell_measurement_reflns_used 1867
_cell_measurement_temperature 193(2)
_cell_measurement_theta_max 21.3097
_cell_measurement_theta_min 2.55
_cell_volume 864.1(2)
_computing_cell_refinement 'SMART, SAINT'
_computing_data_collection SMART
_computing_data_reduction SAINT
_computing_molecular_graphics 'SHELXP-93 (Sheldrick, 1993)'
_computing_publication_material 'SHELXCIF-93 (Sheldrick, 1993)'
_computing_structure_refinement 'SHELXL-97 (Sheldrick, 1997)'
_computing_structure_solution 'SHELXS-97 (Sheldrick, 1990)'
_diffrn_ambient_temperature 193(2)
_diffrn_measured_fraction_theta_full 1.000
_diffrn_measured_fraction_theta_max 1.000
_diffrn_measurement_device_type 'Bruker SMART APEX CCD'
_diffrn_measurement_method '0.3 deg wide \w exposures'
_diffrn_radiation_monochromator graphite
_diffrn_radiation_source 'normal-focus sealed tube'
_diffrn_radiation_type MoK\a
_diffrn_radiation_wavelength 0.71073
_diffrn_reflns_av_R_equivalents 0.0626
_diffrn_reflns_av_sigmaI/netI 0.0887
_diffrn_reflns_limit_h_max 10
_diffrn_reflns_limit_h_min -10
_diffrn_reflns_limit_k_max 13
_diffrn_reflns_limit_k_min -13
_diffrn_reflns_limit_l_max 12
_diffrn_reflns_limit_l_min -12
_diffrn_reflns_number 9191
_diffrn_reflns_theta_full 26.00
_diffrn_reflns_theta_max 26.00
_diffrn_reflns_theta_min 2.20
_exptl_absorpt_coefficient_mu 0.085
_exptl_absorpt_correction_T_max 0.9983
_exptl_absorpt_correction_T_min 0.9891
_exptl_absorpt_correction_type 'multi-scan (SADABS)'
_exptl_crystal_colour colorless
_exptl_crystal_density_diffrn 1.231
_exptl_crystal_density_method na
_exptl_crystal_description needle
_exptl_crystal_F_000 348
_exptl_crystal_size_max 0.13
_exptl_crystal_size_mid 0.03
_exptl_crystal_size_min 0.02
_refine_diff_density_max 0.173
_refine_diff_density_min -0.168
_refine_diff_density_rms 0.040
_refine_ls_abs_structure_details 'Flack H D (1983), Acta Cryst. A39, 876-881'
_refine_ls_abs_structure_Flack 0.0(14)
_refine_ls_extinction_coef na
_refine_ls_extinction_method none
_refine_ls_goodness_of_fit_ref 1.014
_refine_ls_hydrogen_treatment noref
_refine_ls_matrix_type full
_refine_ls_number_parameters 208
_refine_ls_number_reflns 3391
_refine_ls_number_restraints 215
_refine_ls_restrained_S_all 0.983
_refine_ls_R_factor_all 0.1046
_refine_ls_R_factor_gt 0.0593
_refine_ls_shift/su_max 0.000
_refine_ls_shift/su_mean 0.000
_refine_ls_structure_factor_coef Fsqd
_refine_ls_weighting_details 'calc w=1/[\s^2^(Fo^2^)+(0.0339P)^2^+0.0125P] where P=(Fo^2^+2Fc^2^)/3'
_refine_ls_weighting_scheme calc
_refine_ls_wR_factor_gt 0.0896
_refine_ls_wR_factor_ref 0.1029
_reflns_number_gt 2222
_reflns_number_total 3391
_reflns_threshold_expression >2sigma(I)
_cod_data_source_file ja8058414_si_001.cif
_cod_data_source_block C19H28O4
_cod_database_code 4108419

loop_
_symmetry_equiv_pos_as_xyz
'x, y, z'
'-x, y+1/2, -z'

loop_
_atom_site_label
_atom_site_type_symbol
_atom_site_fract_x
_atom_site_fract_y
_atom_site_fract_z
_atom_site_U_iso_or_equiv
_atom_site_adp_type
_atom_site_occupancy
_atom_site_symmetry_multiplicity
_atom_site_calc_flag
_atom_site_refinement_flags
O1 O 0.4869(3) 1.0566(2) -0.0208(3) 0.0613(7) Uani 1 1 d U
O2 O 0.8921(2) 0.67770(17) 0.3535(2) 0.0332(5) Uani 1 1 d U
O3 O 1.1227(3) 0.60853(19) 0.5185(2) 0.0459(6) Uani 1 1 d U
O4 O 0.8333(3) 0.91891(19) 0.6562(2) 0.0425(6) Uani 1 1 d U
H4O H 0.8463 0.9794 0.6088 0.064 Uiso 1 1 calc R
C1 C 0.4886(4) 0.9491(3) 0.0158(3) 0.0416(9) Uani 1 1 d U
C2 C 0.5987(4) 0.8580(3) -0.0207(3) 0.0408(8) Uani 1 1 d U
H2A H 0.5893 0.8713 -0.1218 0.049 Uiso 1 1 calc R
H2B H 0.5581 0.7739 -0.0139 0.049 Uiso 1 1 calc R
C3 C 0.7852(4) 0.8675(3) 0.0798(3) 0.0348(8) Uani 1 1 d U
H3A H 0.8420 0.7902 0.0682 0.042 Uiso 1 1 calc R
C4 C 0.8127(3) 0.8803(3) 0.2397(3) 0.0321(7) Uani 1 1 d U
H4A H 0.7508 0.9538 0.2515 0.038 Uiso 1 1 calc R
H4B H 0.9332 0.8957 0.2938 0.038 Uiso 1 1 calc R
C5 C 0.7592(3) 0.7704(3) 0.3088(3) 0.0284(7) Uani 1 1 d U
H5A H 0.6621 0.7318 0.2308 0.034 Uiso 1 1 calc R
C6 C 0.6986(3) 0.8012(3) 0.4319(3) 0.0277(6) Uani 1 1 d U
H6A H 0.6489 0.8855 0.4112 0.033 Uiso 1 1 calc R
C7 C 0.5596(4) 0.7156(3) 0.4499(3) 0.0356(8) Uani 1 1 d U
C8 C 0.3836(4) 0.7750(3) 0.3912(3) 0.0463(9) Uani 1 1 d U
H8A H 0.3193 0.7406 0.4471 0.056 Uiso 1 1 calc R
H8B H 0.3979 0.8639 0.4136 0.056 Uiso 1 1 calc R
C9 C 0.2753(4) 0.7625(3) 0.2316(3) 0.0498(9) Uani 1 1 d U
H9A H 0.2398 0.6757 0.2110 0.060 Uiso 1 1 calc R
H9B H 0.1732 0.8131 0.2108 0.060 Uiso 1 1 calc R
C10 C 0.3616(4) 0.8010(3) 0.1338(3) 0.0447(8) Uani 1 1 d U
H10 H 0.4021 0.7372 0.0901 0.054 Uiso 1 1 calc R
C11 C 0.3878(4) 0.9142(3) 0.1015(3) 0.0463(9) Uani 1 1 d U
H11 H 0.3377 0.9785 0.1362 0.056 Uiso 1 1 calc R
C12 C 0.8690(4) 0.9746(3) 0.0331(3) 0.0463(9) Uani 1 1 d U
H12A H 0.9869 0.9796 0.0972 0.069 Uiso 1 1 calc R
H12B H 0.8121 1.0515 0.0386 0.069 Uiso 1 1 calc R
H12C H 0.8617 0.9614 -0.0665 0.069 Uiso 1 1 calc R
C13 C 1.0171(4) 0.6880(3) 0.4822(3) 0.0322(7) Uani 1 1 d U
C14 C 1.0154(3) 0.7978(3) 0.5726(3) 0.0338(7) Uani 1 1 d U
H14A H 1.0314 0.8723 0.5202 0.041 Uiso 1 1 calc R
C15 C 1.1594(4) 0.7940(4) 0.7186(3) 0.0540(10) Uani 1 1 d U
H15A H 1.2658 0.7878 0.7037 0.081 Uiso 1 1 calc R
H15B H 1.1463 0.7225 0.7734 0.081 Uiso 1 1 calc R
H15C H 1.1587 0.8693 0.7725 0.081 Uiso 1 1 calc R
C16 C 0.8428(3) 0.8082(3) 0.5835(3) 0.0322(7) Uani 1 1 d U
C17 C 0.8040(4) 0.7057(3) 0.6709(3) 0.0431(9) Uani 1 1 d U
H17A H 0.8478 0.6257 0.6529 0.052 Uiso 1 1 calc R
H17B H 0.8518 0.7239 0.7757 0.052 Uiso 1 1 calc R
C18 C 0.6147(4) 0.7058(3) 0.6149(3) 0.0452(9) Uani 1 1 d U
H18A H 0.5726 0.7766 0.6542 0.054 Uiso 1 1 calc R
H18B H 0.5721 0.6289 0.6424 0.054 Uiso 1 1 calc R
C19 C 0.5544(4) 0.5869(3) 0.3876(3) 0.0448(9) Uani 1 1 d U
H19A H 0.4653 0.5391 0.4024 0.067 Uiso 1 1 calc R
H19B H 0.6623 0.5460 0.4363 0.067 Uiso 1 1 calc R
H19C H 0.5323 0.5928 0.2839 0.067 Uiso 1 1 calc R

loop_
_atom_site_aniso_label
_atom_site_aniso_U_11
_atom_site_aniso_U_22
_atom_site_aniso_U_33
_atom_site_aniso_U_23
_atom_site_aniso_U_13
_atom_site_aniso_U_12
O1 0.0785(17) 0.0382(15) 0.0683(18) 0.0132(13) 0.0281(14) 0.0116(14)
O2 0.0364(12) 0.0294(12) 0.0348(12) 0.0001(10) 0.0141(10) 0.0031(10)
O3 0.0424(13) 0.0418(15) 0.0539(16) 0.0147(12) 0.0180(12) 0.0141(12)
O4 0.0557(14) 0.0425(13) 0.0307(12) -0.0085(11) 0.0175(11) -0.0027(12)
C1 0.042(2) 0.040(2) 0.0287(18) 0.0045(16) -0.0044(15) 0.0032(16)
C2 0.055(2) 0.0342(18) 0.0299(18) -0.0024(15) 0.0116(16) -0.0029(16)
C3 0.0453(19) 0.0306(18) 0.0300(17) -0.0005(15) 0.0157(15) 0.0033(16)
C4 0.0330(17) 0.0356(19) 0.0277(16) 0.0010(14) 0.0113(14) 0.0014(15)
C5 0.0292(15) 0.0257(16) 0.0277(15) 0.0047(13) 0.0073(13) 0.0013(14)
C6 0.0288(15) 0.0257(16) 0.0268(15) 0.0019(14) 0.0081(12) 0.0004(14)
C7 0.0367(17) 0.036(2) 0.0384(18) 0.0044(15) 0.0183(15) -0.0030(15)
C8 0.0378(18) 0.051(2) 0.057(2) -0.0038(18) 0.0252(16) -0.0073(17)
C9 0.0394(19) 0.048(2) 0.060(2) -0.0027(19) 0.0158(18) -0.0039(18)
C10 0.0300(17) 0.049(2) 0.045(2) -0.0046(19) 0.0022(15) -0.0002(18)
C11 0.043(2) 0.045(2) 0.045(2) 0.0003(18) 0.0095(17) 0.0056(18)
C12 0.052(2) 0.053(2) 0.0376(19) 0.0083(17) 0.0202(17) 0.0014(18)
C13 0.0302(17) 0.0309(19) 0.0365(19) 0.0090(16) 0.0134(14) -0.0011(16)
C14 0.0342(17) 0.0318(18) 0.0309(16) 0.0036(15) 0.0066(14) -0.0018(16)
C15 0.0429(19) 0.073(3) 0.0359(19) 0.0016(19) 0.0018(16) -0.001(2)
C16 0.0356(16) 0.0336(18) 0.0272(16) -0.0002(16) 0.0112(13) 0.0022(16)
C17 0.052(2) 0.049(2) 0.0285(18) 0.0104(17) 0.0147(16) -0.0002(18)
C18 0.048(2) 0.052(2) 0.0424(19) 0.0089(17) 0.0245(16) -0.0038(18)
C19 0.052(2) 0.038(2) 0.048(2) 0.0027(17) 0.0227(18) -0.0085(17)

loop_
_atom_type_symbol
_atom_type_description
_atom_type_scat_dispersion_real
_atom_type_scat_dispersion_imag
_atom_type_scat_source
C C 0.0033 0.0016 'International Tables Vol C Tables 4.2.6.8 and 6.1.1.4'
H H 0.0000 0.0000 'International Tables Vol C Tables 4.2.6.8 and 6.1.1.4'
O O 0.0106 0.0060 'International Tables Vol C Tables 4.2.6.8 and 6.1.1.4'

loop_
_geom_angle_atom_site_label_1
_geom_angle_atom_site_label_2
_geom_angle_atom_site_label_3
_geom_angle
C13 O2 C5 119.6(2)
C16 O4 H4O 109.5
O1 C1 C11 118.3(3)
O1 C1 C2 119.9(3)
C11 C1 C2 121.7(3)
C1 C2 C3 113.1(2)
C1 C2 H2A 109.0
C3 C2 H2A 109.0
C1 C2 H2B 109.0
C3 C2 H2B 109.0
H2A C2 H2B 107.8
C4 C3 C12 109.7(2)
C4 C3 C2 114.0(2)
C12 C3 C2 110.2(2)
C4 C3 H3A 107.6
C12 C3 H3A 107.6
C2 C3 H3A 107.6
C3 C4 C5 116.1(2)
C3 C4 H4A 108.3
C5 C4 H4A 108.3
C3 C4 H4B 108.3
C5 C4 H4B 108.3
H4A C4 H4B 107.4
O2 C5 C4 110.2(2)
O2 C5 C6 111.3(2)
C4 C5 C6 115.7(2)
O2 C5 H5A 106.3
C4 C5 H5A 106.3
C6 C5 H5A 106.3
C5 C6 C16 113.6(2)
C5 C6 C7 117.1(2)
C16 C6 C7 106.5(2)
C5 C6 H6A 106.3
C16 C6 H6A 106.3
C7 C6 H6A 106.3
C19 C7 C18 108.8(3)
C19 C7 C8 110.5(3)
C18 C7 C8 107.9(3)
C19 C7 C6 114.0(2)
C18 C7 C6 102.4(2)
C8 C7 C6 112.7(2)
C9 C8 C7 119.7(3)
C9 C8 H8A 107.4
C7 C8 H8A 107.4
C9 C8 H8B 107.4
C7 C8 H8B 107.4
H8A C8 H8B 106.9
C10 C9 C8 113.4(3)
C10 C9 H9A 108.9
C8 C9 H9A 108.9
C10 C9 H9B 108.9
C8 C9 H9B 108.9
H9A C9 H9B 107.7
C11 C10 C9 126.6(3)
C11 C10 H10 116.7
C9 C10 H10 116.7
C10 C11 C1 125.1(3)
C10 C11 H11 117.5
C1 C11 H11 117.5
C3 C12 H12A 109.5
C3 C12 H12B 109.5
H12A C12 H12B 109.5
C3 C12 H12C 109.5
H12A C12 H12C 109.5
H12B C12 H12C 109.5
O3 C13 O2 118.4(3)
O3 C13 C14 124.3(3)
O2 C13 C14 117.3(3)
C13 C14 C15 111.5(3)
C13 C14 C16 109.0(2)
C15 C14 C16 113.8(2)
C13 C14 H14A 107.4
C15 C14 H14A 107.4
C16 C14 H14A 107.4
C14 C15 H15A 109.5
C14 C15 H15B 109.5
H15A C15 H15B 109.5
C14 C15 H15C 109.5
H15A C15 H15C 109.5
H15B C15 H15C 109.5
O4 C16 C17 105.3(2)
O4 C16 C14 109.7(2)
C17 C16 C14 114.0(2)
O4 C16 C6 111.1(2)
C17 C16 C6 104.7(2)
C14 C16 C6 111.9(2)
C18 C17 C16 102.7(2)
C18 C17 H17A 111.2
C16 C17 H17A 111.2
C18 C17 H17B 111.2
C16 C17 H17B 111.2
H17A C17 H17B 109.1
C17 C18 C7 105.1(2)
C17 C18 H18A 110.7
C7 C18 H18A 110.7
C17 C18 H18B 110.7
C7 C18 H18B 110.7
H18A C18 H18B 108.8
C7 C19 H19A 109.5
C7 C19 H19B 109.5
H19A C19 H19B 109.5
C7 C19 H19C 109.5
H19A C19 H19C 109.5
H19B C19 H19C 109.5

loop_
_geom_bond_atom_site_label_1
_geom_bond_atom_site_label_2
_geom_bond_distance
O1 C1 1.223(4)
O2 C13 1.340(3)
O2 C5 1.464(3)
O3 C13 1.208(3)
O4 C16 1.422(3)
O4 H4O 0.8400
C1 C11 1.471(5)
C1 C2 1.503(4)
C2 C3 1.549(4)
C2 H2A 0.9900
C2 H2B 0.9900
C3 C4 1.526(4)
C3 C12 1.528(4)
C3 H3A 1.0000
C4 C5 1.531(4)
C4 H4A 0.9900
C4 H4B 0.9900
C5 C6 1.533(4)
C5 H5A 1.0000
C6 C16 1.563(4)
C6 C7 1.575(4)
C6 H6A 1.0000
C7 C19 1.526(4)
C7 C18 1.536(4)
C7 C8 1.547(4)
C8 C9 1.523(4)
C8 H8A 0.9900
C8 H8B 0.9900
C9 C10 1.483(4)
C9 H9A 0.9900
C9 H9B 0.9900
C10 C11 1.312(4)
C10 H10 0.9500
C11 H11 0.9500
C12 H12A 0.9800
C12 H12B 0.9800
C12 H12C 0.9800
C13 C14 1.499(4)
C14 C15 1.524(4)
C14 C16 1.529(4)
C14 H14A 1.0000
C15 H15A 0.9800
C15 H15B 0.9800
C15 H15C 0.9800
C16 C17 1.524(4)
C17 C18 1.512(4)
C17 H17A 0.9900
C17 H17B 0.9900
C18 H18A 0.9900
C18 H18B 0.9900
C19 H19A 0.9800
C19 H19B 0.9800
C19 H19C 0.9800

loop_
_geom_hbond_atom_site_label_D
_geom_hbond_atom_site_label_H
_geom_hbond_atom_site_label_A
_geom_hbond_distance_DH
_geom_hbond_distance_HA
_geom_hbond_distance_DA
_geom_hbond_angle_DHA
_geom_hbond_site_symmetry_A
O4 H4O O3 0.84 1.97 2.810(3) 173.8 2_756

loop_
_geom_torsion_atom_site_label_1
_geom_torsion_atom_site_label_2
_geom_torsion_atom_site_label_3
_geom_torsion_atom_site_label_4
_geom_torsion
O1 C1 C2 C3 77.6(4)
C11 C1 C2 C3 -99.3(3)
C1 C2 C3 C4 44.3(4)
C1 C2 C3 C12 -79.5(3)
C12 C3 C4 C5 -171.2(2)
C2 C3 C4 C5 64.7(3)
C13 O2 C5 C4 84.8(3)
C13 O2 C5 C6 -44.9(3)
C3 C4 C5 O2 83.6(3)
C3 C4 C5 C6 -149.0(2)
O2 C5 C6 C16 39.6(3)
C4 C5 C6 C16 -87.2(3)
O2 C5 C6 C7 -85.3(3)
C4 C5 C6 C7 147.9(2)
C5 C6 C7 C19 24.1(3)
C16 C6 C7 C19 -104.3(3)
C5 C6 C7 C18 141.3(2)
C16 C6 C7 C18 13.0(3)
C5 C6 C7 C8 -103.0(3)
C16 C6 C7 C8 128.7(3)
C19 C7 C8 C9 -43.1(4)
C18 C7 C8 C9 -161.9(3)
C6 C7 C8 C9 85.7(3)
C7 C8 C9 C10 -52.5(4)
C8 C9 C10 C11 -77.5(4)
C9 C10 C11 C1 173.5(3)
O1 C1 C11 C10 171.5(3)
C2 C1 C11 C10 -11.6(5)
C5 O2 C13 O3 177.9(2)
C5 O2 C13 C14 -1.6(3)
O3 C13 C14 C15 -2.4(4)
O2 C13 C14 C15 177.1(2)
O3 C13 C14 C16 -128.8(3)
O2 C13 C14 C16 50.7(3)
C13 C14 C16 O4 -174.0(2)
C15 C14 C16 O4 60.9(3)
C13 C14 C16 C17 68.2(3)
C15 C14 C16 C17 -56.9(4)
C13 C14 C16 C6 -50.3(3)
C15 C14 C16 C6 -175.4(3)
C5 C6 C16 O4 129.7(2)
C7 C6 C16 O4 -99.9(3)
C5 C6 C16 C17 -117.1(3)
C7 C6 C16 C17 13.3(3)
C5 C6 C16 C14 6.8(3)
C7 C6 C16 C14 137.2(2)
O4 C16 C17 C18 82.4(3)
C14 C16 C17 C18 -157.4(3)
C6 C16 C17 C18 -34.8(3)
C16 C17 C18 C7 44.4(3)
C19 C7 C18 C17 85.8(3)
C8 C7 C18 C17 -154.3(3)
C6 C7 C18 C17 -35.2(3)
